data_4087381
loop_
_publ_author_name
'Schaefer, Brian A.'
'Margulieux, Grant W.'
'Small, Brooke L.'
'Chirik, Paul J.'

_publ_section_title
;
 Evaluation of Cobalt Complexes Bearing Tridentate Pincer Ligands for
 Catalytic C--H Borylation
;
_journal_issue 7
_journal_name_full Organometallics
_journal_page_first 1307
_journal_paper_doi 10.1021/acs.organomet.5b00044
_journal_volume 34
_journal_year 2015
_chemical_formula_sum 'C42 H48 Co N2 P Si'
_chemical_formula_weight 698.81
_space_group_IT_number 2
_space_group_name_Hall '-P 1'
_space_group_name_H-M_alt 'P -1'
_symmetry_cell_setting triclinic
_symmetry_space_group_name_H-M 'P -1'
_atom_sites_solution_hydrogens geom
_atom_sites_solution_primary direct
_atom_sites_solution_secondary difmap
_audit_creation_method SHELXL-97
_cell_angle_alpha 66.5720(10)
_cell_angle_beta 81.7220(10)
_cell_angle_gamma 85.3450(10)
_cell_formula_units_Z 2
_cell_length_a 10.6833(2)
_cell_length_b 12.7822(2)
_cell_length_c 14.7987(2)
_cell_measurement_reflns_used 9922
_cell_measurement_temperature 100(2)
_cell_measurement_theta_max 65.67
_cell_measurement_theta_min 3.28
_cell_volume 1834.30(5)
_computing_cell_refinement 'Bruker SAINT'
_computing_data_collection 'Bruker APEX2'
_computing_data_reduction 'Bruker SAINT'
_computing_molecular_graphics 'ORTEP 3 (Farraguia, 1997)'
_computing_structure_refinement 'SHELXL-97 (Sheldrick, 2008)'
_computing_structure_solution 'SIR 92 (Giacavazzo, 1993)'
_diffrn_ambient_temperature 100(2)
_diffrn_measured_fraction_theta_full 'ACTA 50'
_diffrn_measured_fraction_theta_max 0.951
_diffrn_radiation_monochromator graphite
_diffrn_radiation_source 'fine-focus sealed tube'
_diffrn_radiation_type CuK\a
_diffrn_radiation_wavelength 1.54178
_diffrn_reflns_av_R_equivalents 0.0306
_diffrn_reflns_av_sigmaI/netI 0.0357
_diffrn_reflns_limit_h_max 12
_diffrn_reflns_limit_h_min -12
_diffrn_reflns_limit_k_max 13
_diffrn_reflns_limit_k_min -14
_diffrn_reflns_limit_l_max 17
_diffrn_reflns_limit_l_min -17
_diffrn_reflns_number 16984
_diffrn_reflns_theta_full 'ACTA 50'
_diffrn_reflns_theta_max 66.15
_diffrn_reflns_theta_min 3.28
_exptl_absorpt_coefficient_mu 4.623
_exptl_absorpt_correction_T_max 0.7527
_exptl_absorpt_correction_T_min 0.6058
_exptl_absorpt_correction_type multi-scan
_exptl_absorpt_process_details 'SADABS v2008/1 (Bruker AXS)'
_exptl_crystal_colour bronze
_exptl_crystal_density_diffrn 1.265
_exptl_crystal_density_method 'not measured'
_exptl_crystal_description plate
_exptl_crystal_F_000 740
_exptl_crystal_size_max 0.131
_exptl_crystal_size_mid 0.122
_exptl_crystal_size_min 0.086
_refine_diff_density_max 0.366
_refine_diff_density_min -0.243
_refine_diff_density_rms 0.046
_refine_ls_extinction_method none
_refine_ls_goodness_of_fit_ref 1.042
_refine_ls_hydrogen_treatment constr
_refine_ls_matrix_type full
_refine_ls_number_parameters 431
_refine_ls_number_reflns 6098
_refine_ls_number_restraints 0
_refine_ls_restrained_S_all 1.042
_refine_ls_R_factor_all 0.0347
_refine_ls_R_factor_gt 0.0317
_refine_ls_shift/su_max 0.001
_refine_ls_shift/su_mean 0.000
_refine_ls_structure_factor_coef Fsqd
_refine_ls_weighting_details 'calc w=1/[\s^2^(Fo^2^)+(0.0471P)^2^+0.5053P] where P=(Fo^2^+2Fc^2^)/3'
_refine_ls_weighting_scheme calc
_refine_ls_wR_factor_gt 0.0824
_refine_ls_wR_factor_ref 0.0844
_reflns_number_gt 5731
_reflns_number_total 6098
_reflns_threshold_expression >2\s(I)
_cod_data_source_file om5b00044_si_003.cif
_cod_data_source_block bs19
_cod_depositor_comments
;
The following automatic conversions were performed:

data item '_symmetry_cell_setting' value 'Triclinic' was changed to
'triclinic' in accordance with the
/home/saulius/struct/COD-crude-data/automatic-downloads/DataCite-retrospective/ACS/depositions/lib/dictionaries/cif_core.dic
dictionary named 'cif_core.dic' version 2.4.2 last updated on
2011-04-26.

Automatic conversion script
Id: cif_fix_values 6909 2019-04-08 15:41:33Z antanas 
;
_cod_original_sg_symbol_H-M 'P-1   '
_cod_database_code 4087381

loop_
_symmetry_equiv_pos_as_xyz
'x, y, z'
'-x, -y, -z'

loop_
_atom_site_label
_atom_site_type_symbol
_atom_site_fract_x
_atom_site_fract_y
_atom_site_fract_z
_atom_site_U_iso_or_equiv
_atom_site_adp_type
_atom_site_occupancy
_atom_site_symmetry_multiplicity
_atom_site_calc_flag
_atom_site_refinement_flags
C1 C 0.28598(16) 0.01889(15) 0.31442(13) 0.0165(4) Uani 1 1 d .
C2 C 0.25463(16) 0.02534(15) 0.40974(13) 0.0172(4) Uani 1 1 d .
C3 C 0.33960(17) -0.05249(15) 0.47726(13) 0.0186(4) Uani 1 1 d .
C4 C 0.36429(18) -0.07756(16) 0.57282(13) 0.0217(4) Uani 1 1 d .
H4 H 0.3158 -0.0421 0.6124 0.026 Uiso 1 1 calc R
C5 C 0.46330(18) -0.15708(16) 0.61087(14) 0.0248(4) Uani 1 1 d .
H5 H 0.4788 -0.1752 0.6771 0.030 Uiso 1 1 calc R
C6 C 0.53787(18) -0.20905(16) 0.55602(14) 0.0242(4) Uani 1 1 d .
H6 H 0.6034 -0.2617 0.5844 0.029 Uiso 1 1 calc R
C7 C 0.51659(17) -0.18375(15) 0.45644(14) 0.0219(4) Uani 1 1 d .
C8 C 0.58891(18) -0.22462(16) 0.38833(14) 0.0244(4) Uani 1 1 d .
H8 H 0.6564 -0.2784 0.4092 0.029 Uiso 1 1 calc R
C9 C 0.56150(18) -0.18644(16) 0.29225(15) 0.0250(4) Uani 1 1 d .
H9 H 0.6117 -0.2144 0.2478 0.030 Uiso 1 1 calc R
C10 C 0.46130(18) -0.10702(16) 0.25672(14) 0.0218(4) Uani 1 1 d .
H10 H 0.4445 -0.0824 0.1900 0.026 Uiso 1 1 calc R
C11 C 0.38917(17) -0.06648(15) 0.32123(13) 0.0188(4) Uani 1 1 d .
C12 C 0.41793(17) -0.10614(15) 0.42069(13) 0.0189(4) Uani 1 1 d .
C13 C 0.24863(16) 0.07940(15) 0.14831(13) 0.0175(4) Uani 1 1 d .
C14 C 0.18473(17) -0.00453(15) 0.13466(13) 0.0194(4) Uani 1 1 d .
C15 C 0.21193(18) -0.01646(16) 0.04445(14) 0.0233(4) Uani 1 1 d .
H15 H 0.1697 -0.0725 0.0339 0.028 Uiso 1 1 calc R
C16 C 0.29883(19) 0.05122(17) -0.03010(14) 0.0262(4) Uani 1 1 d .
H16 H 0.3163 0.0412 -0.0910 0.031 Uiso 1 1 calc R
C17 C 0.36077(18) 0.13407(17) -0.01600(14) 0.0242(4) Uani 1 1 d .
H17 H 0.4201 0.1807 -0.0678 0.029 Uiso 1 1 calc R
C18 C 0.33717(16) 0.14976(15) 0.07266(13) 0.0191(4) Uani 1 1 d .
C19 C 0.08968(18) -0.08376(16) 0.21519(13) 0.0219(4) Uani 1 1 d .
H19 H 0.0712 -0.0553 0.2698 0.026 Uiso 1 1 calc R
C20 C 0.1447(2) -0.20564(17) 0.25871(15) 0.0304(5) Uani 1 1 d .
H20A H 0.0802 -0.2559 0.3067 0.046 Uiso 1 1 calc R
H20B H 0.2180 -0.2065 0.2920 0.046 Uiso 1 1 calc R
H20C H 0.1712 -0.2325 0.2052 0.046 Uiso 1 1 calc R
C21 C -0.03520(19) -0.08562(18) 0.17643(16) 0.0295(5) Uani 1 1 d .
H21A H -0.0671 -0.0073 0.1435 0.044 Uiso 1 1 calc R
H21B H -0.0974 -0.1283 0.2321 0.044 Uiso 1 1 calc R
H21C H -0.0211 -0.1225 0.1289 0.044 Uiso 1 1 calc R
C22 C 0.41128(17) 0.23705(16) 0.08808(14) 0.0221(4) Uani 1 1 d .
H22 H 0.3663 0.2512 0.1464 0.027 Uiso 1 1 calc R
C23 C 0.54489(18) 0.19137(17) 0.11149(15) 0.0282(4) Uani 1 1 d .
H23A H 0.5396 0.1199 0.1705 0.042 Uiso 1 1 calc R
H23B H 0.5893 0.2476 0.1239 0.042 Uiso 1 1 calc R
H23C H 0.5913 0.1774 0.0550 0.042 Uiso 1 1 calc R
C24 C 0.4194(2) 0.35140(17) -0.00179(16) 0.0309(5) Uani 1 1 d .
H24A H 0.4713 0.3414 -0.0582 0.046 Uiso 1 1 calc R
H24B H 0.4579 0.4076 0.0147 0.046 Uiso 1 1 calc R
H24C H 0.3342 0.3783 -0.0193 0.046 Uiso 1 1 calc R
C25 C 0.12224(17) 0.11600(16) 0.50645(13) 0.0206(4) Uani 1 1 d .
H25A H 0.1919 0.1465 0.5254 0.025 Uiso 1 1 calc R
H25B H 0.0986 0.0416 0.5602 0.025 Uiso 1 1 calc R
C26 C 0.00857(18) 0.19879(16) 0.49155(13) 0.0218(4) Uani 1 1 d .
H26A H 0.0006 0.2362 0.5393 0.026 Uiso 1 1 calc R
H26B H -0.0705 0.1585 0.5006 0.026 Uiso 1 1 calc R
C27 C 0.15707(17) 0.39806(15) 0.36922(13) 0.0192(4) Uani 1 1 d .
C28 C 0.14874(18) 0.43215(17) 0.44878(14) 0.0245(4) Uani 1 1 d .
H28 H 0.0820 0.4058 0.5016 0.029 Uiso 1 1 calc R
C29 C 0.2375(2) 0.50420(18) 0.45080(16) 0.0295(5) Uani 1 1 d .
H29 H 0.2320 0.5262 0.5055 0.035 Uiso 1 1 calc R
C30 C 0.33402(19) 0.54426(17) 0.37354(16) 0.0302(5) Uani 1 1 d .
H30 H 0.3946 0.5938 0.3751 0.036 Uiso 1 1 calc R
C31 C 0.34210(18) 0.51183(17) 0.29382(16) 0.0287(4) Uani 1 1 d .
H31 H 0.4078 0.5399 0.2404 0.034 Uiso 1 1 calc R
C32 C 0.25463(17) 0.43862(16) 0.29190(14) 0.0229(4) Uani 1 1 d .
H32 H 0.2613 0.4160 0.2375 0.028 Uiso 1 1 calc R
C33 C -0.09834(17) 0.39992(16) 0.33740(13) 0.0193(4) Uani 1 1 d .
C34 C -0.08352(18) 0.51648(16) 0.28131(14) 0.0237(4) Uani 1 1 d .
H34 H -0.0010 0.5466 0.2610 0.028 Uiso 1 1 calc R
C35 C -0.18802(18) 0.58882(17) 0.25499(15) 0.0262(4) Uani 1 1 d .
H35 H -0.1769 0.6680 0.2168 0.031 Uiso 1 1 calc R
C36 C -0.30824(18) 0.54571(17) 0.28425(15) 0.0271(4) Uani 1 1 d .
H36 H -0.3798 0.5952 0.2660 0.033 Uiso 1 1 calc R
C37 C -0.32464(18) 0.43053(17) 0.34021(16) 0.0271(4) Uani 1 1 d .
H37 H -0.4075 0.4013 0.3608 0.033 Uiso 1 1 calc R
C38 C -0.22050(18) 0.35749(16) 0.36637(14) 0.0227(4) Uani 1 1 d .
H38 H -0.2324 0.2783 0.4041 0.027 Uiso 1 1 calc R
C39 C 0.09318(17) 0.31621(15) 0.15438(13) 0.0194(4) Uani 1 1 d .
H39A H 0.0878 0.3930 0.1562 0.023 Uiso 1 1 calc R
H39B H 0.1660 0.3138 0.1056 0.023 Uiso 1 1 calc R
C40 C -0.14446(19) 0.16642(17) 0.21617(15) 0.0268(4) Uani 1 1 d .
H40A H -0.0862 0.1011 0.2418 0.040 Uiso 1 1 calc R
H40B H -0.2118 0.1450 0.1888 0.040 Uiso 1 1 calc R
H40C H -0.1817 0.1895 0.2702 0.040 Uiso 1 1 calc R
C41 C -0.0177(2) 0.25866(18) 0.00074(14) 0.0284(4) Uani 1 1 d .
H41A H 0.0231 0.3248 -0.0528 0.043 Uiso 1 1 calc R
H41B H -0.0960 0.2437 -0.0189 0.043 Uiso 1 1 calc R
H41C H 0.0396 0.1918 0.0137 0.043 Uiso 1 1 calc R
C42 C -0.16666(18) 0.41580(17) 0.08619(15) 0.0262(4) Uani 1 1 d .
H42A H -0.1918 0.4320 0.1458 0.039 Uiso 1 1 calc R
H42B H -0.2419 0.3999 0.0634 0.039 Uiso 1 1 calc R
H42C H -0.1243 0.4820 0.0338 0.039 Uiso 1 1 calc R
N1 N 0.22472(13) 0.09118(12) 0.24181(10) 0.0165(3) Uani 1 1 d .
N2 N 0.16356(14) 0.10117(12) 0.41309(10) 0.0170(3) Uani 1 1 d .
Si1 Si -0.05551(5) 0.28861(4) 0.11594(3) 0.01923(12) Uani 1 1 d .
P1 P 0.04024(4) 0.30430(4) 0.36334(3) 0.01698(11) Uani 1 1 d .
Co1 Co 0.11856(3) 0.20030(2) 0.286441(19) 0.01579(9) Uani 1 1 d .

loop_
_atom_site_aniso_label
_atom_site_aniso_U_11
_atom_site_aniso_U_22
_atom_site_aniso_U_33
_atom_site_aniso_U_23
_atom_site_aniso_U_13
_atom_site_aniso_U_12
C1 0.0169(8) 0.0145(9) 0.0193(9) -0.0075(7) -0.0039(7) 0.0008(7)
C2 0.0182(9) 0.0142(9) 0.0186(9) -0.0055(7) -0.0032(7) -0.0004(7)
C3 0.0197(9) 0.0154(9) 0.0194(9) -0.0046(7) -0.0043(7) -0.0015(7)
C4 0.0237(10) 0.0194(9) 0.0204(9) -0.0056(7) -0.0029(7) -0.0027(7)
C5 0.0281(10) 0.0233(10) 0.0195(9) -0.0024(8) -0.0083(8) -0.0036(8)
C6 0.0223(10) 0.0183(9) 0.0270(10) -0.0018(8) -0.0093(8) 0.0010(7)
C7 0.0211(9) 0.0156(9) 0.0263(10) -0.0044(7) -0.0061(8) 0.0000(7)
C8 0.0210(9) 0.0168(9) 0.0330(11) -0.0074(8) -0.0066(8) 0.0055(7)
C9 0.0251(10) 0.0209(10) 0.0291(10) -0.0112(8) -0.0021(8) 0.0043(8)
C10 0.0240(10) 0.0200(10) 0.0219(9) -0.0091(7) -0.0040(8) 0.0030(7)
C11 0.0199(9) 0.0151(9) 0.0209(9) -0.0058(7) -0.0041(7) -0.0012(7)
C12 0.0193(9) 0.0155(9) 0.0210(9) -0.0055(7) -0.0045(7) -0.0005(7)
C13 0.0168(8) 0.0172(9) 0.0196(9) -0.0083(7) -0.0069(7) 0.0066(7)
C14 0.0208(9) 0.0180(9) 0.0202(9) -0.0079(7) -0.0059(7) 0.0038(7)
C15 0.0281(10) 0.0211(10) 0.0253(10) -0.0131(8) -0.0064(8) 0.0010(8)
C16 0.0319(11) 0.0295(11) 0.0210(10) -0.0146(8) -0.0038(8) 0.0034(8)
C17 0.0240(10) 0.0261(10) 0.0214(9) -0.0094(8) -0.0004(8) 0.0014(8)
C18 0.0171(9) 0.0186(9) 0.0220(9) -0.0082(7) -0.0055(7) 0.0044(7)
C19 0.0256(10) 0.0201(10) 0.0224(9) -0.0109(8) -0.0027(8) -0.0010(8)
C20 0.0354(11) 0.0229(10) 0.0306(11) -0.0086(9) -0.0020(9) -0.0024(9)
C21 0.0279(11) 0.0303(11) 0.0352(11) -0.0179(9) -0.0021(9) -0.0051(9)
C22 0.0192(9) 0.0229(10) 0.0251(9) -0.0108(8) -0.0010(7) -0.0006(7)
C23 0.0248(10) 0.0273(11) 0.0331(11) -0.0117(9) -0.0056(8) -0.0012(8)
C24 0.0299(11) 0.0236(11) 0.0368(12) -0.0090(9) -0.0048(9) -0.0018(8)
C25 0.0235(9) 0.0212(10) 0.0168(9) -0.0079(7) -0.0002(7) 0.0000(7)
C26 0.0252(10) 0.0206(10) 0.0185(9) -0.0085(7) 0.0020(7) 0.0017(7)
C27 0.0177(9) 0.0166(9) 0.0233(9) -0.0075(7) -0.0071(7) 0.0060(7)
C28 0.0246(10) 0.0248(10) 0.0259(10) -0.0120(8) -0.0049(8) 0.0042(8)
C29 0.0336(11) 0.0267(11) 0.0364(11) -0.0192(9) -0.0141(9) 0.0082(9)
C30 0.0254(10) 0.0224(10) 0.0454(12) -0.0132(9) -0.0140(9) 0.0011(8)
C31 0.0207(10) 0.0275(11) 0.0344(11) -0.0076(9) -0.0058(8) -0.0001(8)
C32 0.0212(9) 0.0232(10) 0.0239(10) -0.0084(8) -0.0055(8) 0.0036(8)
C33 0.0192(9) 0.0207(10) 0.0211(9) -0.0120(7) -0.0025(7) 0.0024(7)
C34 0.0191(9) 0.0230(10) 0.0286(10) -0.0100(8) -0.0019(8) -0.0005(8)
C35 0.0253(10) 0.0184(10) 0.0349(11) -0.0108(8) -0.0044(8) 0.0031(8)
C36 0.0216(10) 0.0254(11) 0.0400(11) -0.0184(9) -0.0095(8) 0.0075(8)
C37 0.0170(9) 0.0291(11) 0.0409(12) -0.0198(9) -0.0025(8) -0.0010(8)
C38 0.0224(10) 0.0193(10) 0.0292(10) -0.0129(8) -0.0031(8) 0.0010(8)
C39 0.0213(9) 0.0178(9) 0.0182(9) -0.0065(7) -0.0035(7) 0.0029(7)
C40 0.0246(10) 0.0244(10) 0.0306(10) -0.0097(8) -0.0042(8) -0.0005(8)
C41 0.0346(11) 0.0287(11) 0.0244(10) -0.0121(8) -0.0069(8) 0.0009(9)
C42 0.0231(10) 0.0246(10) 0.0301(10) -0.0085(8) -0.0093(8) 0.0040(8)
N1 0.0173(7) 0.0158(7) 0.0180(7) -0.0082(6) -0.0031(6) 0.0008(6)
N2 0.0184(7) 0.0156(8) 0.0169(7) -0.0064(6) -0.0019(6) 0.0005(6)
Si1 0.0205(2) 0.0179(3) 0.0193(2) -0.00703(19) -0.00517(19) 0.00286(19)
P1 0.0170(2) 0.0163(2) 0.0182(2) -0.00807(17) -0.00124(17) 0.00207(17)
Co1 0.01741(16) 0.01484(16) 0.01564(15) -0.00666(12) -0.00359(11) 0.00321(11)

loop_
_atom_type_symbol
_atom_type_description
_atom_type_scat_dispersion_real
_atom_type_scat_dispersion_imag
_atom_type_scat_source
C C 0.0181 0.0091 'International Tables Vol C Tables 4.2.6.8 and 6.1.1.4'
H H 0.0000 0.0000 'International Tables Vol C Tables 4.2.6.8 and 6.1.1.4'
N N 0.0311 0.0180 'International Tables Vol C Tables 4.2.6.8 and 6.1.1.4'
Si Si 0.2541 0.3302 'International Tables Vol C Tables 4.2.6.8 and 6.1.1.4'
P P 0.2955 0.4335 'International Tables Vol C Tables 4.2.6.8 and 6.1.1.4'
Co Co -2.3653 3.6143 'International Tables Vol C Tables 4.2.6.8 and 6.1.1.4'

loop_
_geom_angle_atom_site_label_1
_geom_angle_atom_site_label_2
_geom_angle_atom_site_label_3
_geom_angle
N1 C1 C2 116.52(16)
N1 C1 C11 134.87(16)
C2 C1 C11 108.48(15)
N2 C2 C1 114.45(16)
N2 C2 C3 136.91(16)
C1 C2 C3 108.56(15)
C4 C3 C12 117.87(17)
C4 C3 C2 136.46(18)
C12 C3 C2 105.49(15)
C3 C4 C5 118.88(18)
C6 C5 C4 122.87(18)
C5 C6 C7 119.84(18)
C12 C7 C8 116.56(17)
C12 C7 C6 116.43(18)
C8 C7 C6 126.94(18)
C9 C8 C7 120.11(17)
C8 C9 C10 122.74(18)
C11 C10 C9 118.42(17)
C10 C11 C12 118.68(17)
C10 C11 C1 136.07(17)
C12 C11 C1 105.12(15)
C7 C12 C11 123.49(17)
C7 C12 C3 124.10(17)
C11 C12 C3 112.32(16)
C14 C13 C18 121.15(16)
C14 C13 N1 119.08(15)
C18 C13 N1 119.76(15)
C15 C14 C13 118.07(16)
C15 C14 C19 119.07(16)
C13 C14 C19 122.85(16)
C16 C15 C14 121.51(17)
C15 C16 C17 119.92(17)
C16 C17 C18 121.00(17)
C17 C18 C13 118.35(17)
C17 C18 C22 119.89(16)
C13 C18 C22 121.68(16)
C14 C19 C21 112.12(16)
C14 C19 C20 110.93(16)
C21 C19 C20 109.21(16)
C18 C22 C23 111.02(16)
C18 C22 C24 112.42(16)
C23 C22 C24 109.49(15)
N2 C25 C26 108.54(15)
C25 C26 P1 105.19(12)
C32 C27 C28 119.06(17)
C32 C27 P1 119.52(14)
C28 C27 P1 121.41(14)
C29 C28 C27 120.23(18)
C30 C29 C28 120.32(19)
C29 C30 C31 119.79(18)
C32 C31 C30 120.21(19)
C31 C32 C27 120.39(18)
C34 C33 C38 118.70(17)
C34 C33 P1 120.13(14)
C38 C33 P1 120.99(14)
C35 C34 C33 120.71(17)
C36 C35 C34 119.95(18)
C35 C36 C37 120.08(18)
C36 C37 C38 120.31(18)
C37 C38 C33 120.24(17)
Si1 C39 Co1 109.81(9)
C1 N1 C13 116.74(15)
C1 N1 Co1 110.58(11)
C13 N1 Co1 132.65(12)
C2 N2 C25 119.90(15)
C2 N2 Co1 114.00(12)
C25 N2 Co1 125.20(12)
C39 Si1 C41 109.78(9)
C39 Si1 C42 111.46(9)
C41 Si1 C42 107.06(9)
C39 Si1 C40 112.26(9)
C41 Si1 C40 109.63(9)
C42 Si1 C40 106.47(9)
C33 P1 C27 101.47(8)
C33 P1 C26 107.42(8)
C27 P1 C26 104.58(9)
C33 P1 Co1 127.10(6)
C27 P1 Co1 112.40(6)
C26 P1 Co1 102.00(6)
N2 Co1 C39 171.57(7)
N2 Co1 N1 83.04(6)
C39 Co1 N1 97.58(7)
N2 Co1 P1 83.54(5)
C39 Co1 P1 94.52(6)
N1 Co1 P1 164.31(5)

loop_
_geom_bond_atom_site_label_1
_geom_bond_atom_site_label_2
_geom_bond_distance
C1 N1 1.323(2)
C1 C2 1.435(2)
C1 C11 1.472(3)
C2 N2 1.327(2)
C2 C3 1.462(3)
C3 C4 1.380(3)
C3 C12 1.426(3)
C4 C5 1.418(3)
C5 C6 1.375(3)
C6 C7 1.426(3)
C7 C12 1.396(3)
C7 C8 1.419(3)
C8 C9 1.375(3)
C9 C10 1.419(3)
C10 C11 1.375(3)
C11 C12 1.425(3)
C13 C14 1.410(3)
C13 C18 1.410(3)
C13 N1 1.435(2)
C14 C15 1.390(3)
C14 C19 1.528(2)
C15 C16 1.380(3)
C16 C17 1.390(3)
C17 C18 1.390(3)
C18 C22 1.524(2)
C19 C21 1.532(3)
C19 C20 1.533(3)
C22 C23 1.531(3)
C22 C24 1.534(3)
C25 N2 1.469(2)
C25 C26 1.525(3)
C26 P1 1.8405(18)
C27 C32 1.392(3)
C27 C28 1.398(3)
C27 P1 1.8327(18)
C28 C29 1.385(3)
C29 C30 1.383(3)
C30 C31 1.387(3)
C31 C32 1.386(3)
C33 C34 1.397(3)
C33 C38 1.396(3)
C33 P1 1.8249(19)
C34 C35 1.387(3)
C35 C36 1.381(3)
C36 C37 1.384(3)
C37 C38 1.388(3)
C39 Si1 1.8660(18)
C39 Co1 1.9679(18)
C40 Si1 1.8803(19)
C41 Si1 1.874(2)
C42 Si1 1.875(2)
N1 Co1 1.9820(15)
N2 Co1 1.9031(15)
P1 Co1 2.1238(5)

loop_
_geom_torsion_atom_site_label_1
_geom_torsion_atom_site_label_2
_geom_torsion_atom_site_label_3
_geom_torsion_atom_site_label_4
_geom_torsion
N1 C1 C2 N2 2.5(2)
C11 C1 C2 N2 178.97(14)
N1 C1 C2 C3 -174.64(14)
C11 C1 C2 C3 1.85(19)
N2 C2 C3 C4 -2.8(4)
C1 C2 C3 C4 173.4(2)
N2 C2 C3 C12 -177.70(19)
C1 C2 C3 C12 -1.53(18)
C12 C3 C4 C5 -1.7(2)
C2 C3 C4 C5 -176.12(19)
C3 C4 C5 C6 1.3(3)
C4 C5 C6 C7 -0.2(3)
C5 C6 C7 C12 -0.4(3)
C5 C6 C7 C8 176.17(17)
C12 C7 C8 C9 0.9(3)
C6 C7 C8 C9 -175.67(18)
C7 C8 C9 C10 -0.6(3)
C8 C9 C10 C11 0.2(3)
C9 C10 C11 C12 -0.2(3)
C9 C10 C11 C1 175.08(19)
N1 C1 C11 C10 -1.5(4)
C2 C1 C11 C10 -177.1(2)
N1 C1 C11 C12 174.16(19)
C2 C1 C11 C12 -1.40(18)
C8 C7 C12 C11 -0.9(3)
C6 C7 C12 C11 176.07(16)
C8 C7 C12 C3 -176.98(16)
C6 C7 C12 C3 0.0(3)
C10 C11 C12 C7 0.5(3)
C1 C11 C12 C7 -176.06(16)
C10 C11 C12 C3 177.03(16)
C1 C11 C12 C3 0.44(19)
C4 C3 C12 C7 1.1(3)
C2 C3 C12 C7 177.14(16)
C4 C3 C12 C11 -175.39(15)
C2 C3 C12 C11 0.66(19)
C18 C13 C14 C15 0.3(3)
N1 C13 C14 C15 -178.29(16)
C18 C13 C14 C19 179.02(16)
N1 C13 C14 C19 0.4(3)
C13 C14 C15 C16 0.1(3)
C19 C14 C15 C16 -178.69(18)
C14 C15 C16 C17 -0.4(3)
C15 C16 C17 C18 0.4(3)
C16 C17 C18 C13 0.0(3)
C16 C17 C18 C22 176.89(18)
C14 C13 C18 C17 -0.4(3)
N1 C13 C18 C17 178.23(16)
C14 C13 C18 C22 -177.16(16)
N1 C13 C18 C22 1.4(3)
C15 C14 C19 C21 -51.8(2)
C13 C14 C19 C21 129.54(18)
C15 C14 C19 C20 70.6(2)
C13 C14 C19 C20 -108.1(2)
C17 C18 C22 C23 -77.0(2)
C13 C18 C22 C23 99.8(2)
C17 C18 C22 C24 46.0(2)
C13 C18 C22 C24 -137.20(18)
N2 C25 C26 P1 -36.17(16)
C32 C27 C28 C29 -0.8(3)
P1 C27 C28 C29 -179.21(15)
C27 C28 C29 C30 0.9(3)
C28 C29 C30 C31 -0.1(3)
C29 C30 C31 C32 -0.7(3)
C30 C31 C32 C27 0.8(3)
C28 C27 C32 C31 -0.1(3)
P1 C27 C32 C31 178.42(15)
C38 C33 C34 C35 0.1(3)
P1 C33 C34 C35 175.32(15)
C33 C34 C35 C36 0.0(3)
C34 C35 C36 C37 0.3(3)
C35 C36 C37 C38 -0.7(3)
C36 C37 C38 C33 0.8(3)
C34 C33 C38 C37 -0.5(3)
P1 C33 C38 C37 -175.65(15)
C2 C1 N1 C13 -175.43(14)
C11 C1 N1 C13 9.3(3)
C2 C1 N1 Co1 6.27(18)
C11 C1 N1 Co1 -169.03(16)
C14 C13 N1 C1 81.3(2)
C18 C13 N1 C1 -97.3(2)
C14 C13 N1 Co1 -100.89(18)
C18 C13 N1 Co1 80.5(2)
C1 C2 N2 C25 179.84(14)
C3 C2 N2 C25 -4.2(3)
C1 C2 N2 Co1 -10.49(18)
C3 C2 N2 Co1 165.52(17)
C26 C25 N2 C2 -174.26(15)
C26 C25 N2 Co1 17.30(19)
Co1 C39 Si1 C41 -118.05(10)
Co1 C39 Si1 C42 123.51(10)
Co1 C39 Si1 C40 4.16(13)
C34 C33 P1 C27 31.92(16)
C38 C33 P1 C27 -152.98(15)
C34 C33 P1 C26 141.36(15)
C38 C33 P1 C26 -43.54(17)
C34 C33 P1 Co1 -97.94(15)
C38 C33 P1 Co1 77.16(16)
C32 C27 P1 C33 -106.89(15)
C28 C27 P1 C33 71.56(16)
C32 C27 P1 C26 141.50(15)
C28 C27 P1 C26 -40.05(17)
C32 C27 P1 Co1 31.65(16)
C28 C27 P1 Co1 -149.91(14)
C25 C26 P1 C33 175.69(12)
C25 C26 P1 C27 -77.04(13)
C25 C26 P1 Co1 40.21(13)
C2 N2 Co1 C39 -83.8(5)
C25 N2 Co1 C39 85.3(5)
C2 N2 Co1 N1 10.97(12)
C25 N2 Co1 N1 -179.99(14)
C2 N2 Co1 P1 -160.88(12)
C25 N2 Co1 P1 8.15(13)
Si1 C39 Co1 N2 -173.8(4)
Si1 C39 Co1 N1 92.58(9)
Si1 C39 Co1 P1 -97.43(8)
C1 N1 Co1 N2 -9.29(12)
C13 N1 Co1 N2 172.78(16)
C1 N1 Co1 C39 162.24(12)
C13 N1 Co1 C39 -15.70(16)
C1 N1 Co1 P1 22.1(2)
C13 N1 Co1 P1 -155.86(13)
C33 P1 Co1 N2 -148.13(9)
C27 P1 Co1 N2 86.32(8)
C26 P1 Co1 N2 -25.15(8)
C33 P1 Co1 C39 40.11(9)
C27 P1 Co1 C39 -85.44(8)
C26 P1 Co1 C39 163.10(8)
C33 P1 Co1 N1 -179.46(17)
C27 P1 Co1 N1 55.00(18)
C26 P1 Co1 N1 -56.47(18)
